data_4108459
loop_
_publ_author_name
'Chandrasekhar Vavilala'
'Neal Byrne'
'Christina M. Kraml'
'Douglas M. Ho'
'Robert A. Pascal'

_publ_section_title
;
 Thermal C1-C5 Diradical Cyclization of Enediynes
;
_journal_name_full 'Journal of the American Chemical Society'
_journal_page_first 13549
_journal_page_last 13551
_journal_paper_doi 10.1021/ja803413f
_journal_volume 130
_journal_year 2008
_chemical_compound_source 'chemical synthesis'
_chemical_formula_iupac 'C22 H12 Cl6'
_chemical_formula_moiety 'C22 H12 Cl6'
_chemical_formula_structural 'C22 H12 Cl6'
_chemical_formula_sum 'C22 H12 Cl6'
_chemical_formula_weight 489.02
_chemical_name_systematic
; 
 2-(2,4,6-trichlorophenyl)-3-[(2,4,6-trichlorophenyl)methyl]indene 
;
_space_group_IT_number 15
_symmetry_cell_setting monoclinic
_symmetry_Int_Tables_number 15
_symmetry_space_group_name_Hall '-C 2yc'
_symmetry_space_group_name_H-M 'C 1 2/c 1'
_atom_sites_solution_hydrogens geom
_atom_sites_solution_primary direct
_atom_sites_solution_secondary difmap
_cell_angle_alpha 90.00
_cell_angle_beta 102.552(2)
_cell_angle_gamma 90.00
_cell_formula_units_Z 4
_cell_length_a 13.3411(4)
_cell_length_b 16.6406(5)
_cell_length_c 9.3406(3)
_cell_measurement_reflns_used 4854
_cell_measurement_temperature 193(2)
_cell_measurement_theta_max 26.63
_cell_measurement_theta_min 2.45
_cell_volume 2024.09(11)
_computing_cell_refinement 'SAINT V7.34A (Bruker AXS, 2006b)'
_computing_data_collection 'APEX2 v2.1-0 (Bruker AXS, 2006a)'
_computing_data_reduction
;
 SAINT V7.34A (Bruker AXS, 2006b), SADABS (Bruker AXS, 2004)
;
_computing_molecular_graphics 'Siemens SHELXTL (Sheldrick, 1996)'
_computing_publication_material 'Siemens SHELXTL (Sheldrick, 1996)'
_computing_structure_refinement 'Siemens SHELXTL (Sheldrick, 1996)'
_computing_structure_solution 'Siemens SHELXTL (Sheldrick, 1996)'
_diffrn_ambient_temperature 193(2)
_diffrn_detector_area_resol_mean 836.6
_diffrn_measured_fraction_theta_full 1.000
_diffrn_measured_fraction_theta_max 1.000
_diffrn_measurement_device 'Bruker APEX II CCD'
_diffrn_measurement_method '\w scans, 1600 0.5\% rotations'
_diffrn_radiation_monochromator graphite
_diffrn_radiation_source 'fine-focus sealed tube'
_diffrn_radiation_type 'Mo K\a'
_diffrn_radiation_wavelength 0.71073
_diffrn_reflns_av_R_equivalents 0.0388
_diffrn_reflns_av_sigmaI/netI 0.0289
_diffrn_reflns_limit_h_max 17
_diffrn_reflns_limit_h_min -17
_diffrn_reflns_limit_k_max 21
_diffrn_reflns_limit_k_min -21
_diffrn_reflns_limit_l_max 12
_diffrn_reflns_limit_l_min -12
_diffrn_reflns_number 14144
_diffrn_reflns_theta_full 27.50
_diffrn_reflns_theta_max 27.50
_diffrn_reflns_theta_min 1.99
_diffrn_standards_decay_% 0
_diffrn_standards_number 0
_exptl_absorpt_coefficient_mu 0.855
_exptl_absorpt_correction_T_max 0.8647
_exptl_absorpt_correction_T_min 0.7398
_exptl_absorpt_correction_type multi-scan
_exptl_absorpt_process_details 'SADABS (Bruker AXS, 2004)'
_exptl_crystal_colour Colorless
_exptl_crystal_density_diffrn 1.605
_exptl_crystal_description Needle
_exptl_crystal_F_000 984
_exptl_crystal_size_max 0.375
_exptl_crystal_size_mid 0.225
_exptl_crystal_size_min 0.175
_refine_diff_density_max 0.317
_refine_diff_density_min -0.337
_refine_diff_density_rms 0.036
_refine_ls_extinction_coef 0.0014(3)
_refine_ls_extinction_expression Fc^*^=kFc[1+0.001xFc^2^\l^3^/sin(2\q)]^-1/4^
_refine_ls_extinction_method SHELXL
_refine_ls_goodness_of_fit_all 1.068
_refine_ls_goodness_of_fit_ref 1.125
_refine_ls_hydrogen_treatment constr
_refine_ls_matrix_type full
_refine_ls_number_parameters 254
_refine_ls_number_reflns 2329
_refine_ls_number_restraints 32
_refine_ls_restrained_S_all 1.069
_refine_ls_restrained_S_obs 1.123
_refine_ls_R_factor_all 0.0555
_refine_ls_R_factor_gt 0.0456
_refine_ls_shift/su_max 0.000
_refine_ls_shift/su_mean 0.000
_refine_ls_structure_factor_coef Fsqd
_refine_ls_weighting_details 'w=1/[\s^2^(Fo^2^)+(0.0253P)^2^+2.2330P] where P=(Fo^2^+2Fc^2^)/3'
_refine_ls_weighting_scheme calc
_refine_ls_wR_factor_all 0.1094
_refine_ls_wR_factor_ref 0.1027
_reflns_number_gt 1905
_reflns_number_total 2330
_reflns_threshold_expression I>2\s(I)
_cod_data_source_file ja803413f_si_003.cif
_cod_data_source_block rap08002mf
_cod_original_sg_symbol_H-M 'C 2/c'
_cod_database_code 4108459

loop_
_symmetry_equiv_pos_as_xyz
'x, y, z'
'-x, y, -z+1/2'
'x+1/2, y+1/2, z'
'-x+1/2, y+1/2, -z+1/2'
'-x, -y, -z'
'x, -y, z-1/2'
'-x+1/2, -y+1/2, -z'
'x+1/2, -y+1/2, z-1/2'

loop_
_atom_site_aniso_label
_atom_site_aniso_U_11
_atom_site_aniso_U_22
_atom_site_aniso_U_33
_atom_site_aniso_U_23
_atom_site_aniso_U_13
_atom_site_aniso_U_12
C1 0.051(2) 0.054(2) 0.052(2) -0.003(2) 0.005(2) -0.005(2)
C2 0.036(2) 0.048(3) 0.046(3) 0.002(2) 0.010(2) -0.005(2)
C3 0.040(3) 0.050(3) 0.049(2) 0.008(2) 0.010(2) -0.003(2)
C4 0.037(5) 0.048(3) 0.055(5) 0.008(2) 0.016(4) -0.002(2)
C5 0.045(3) 0.046(5) 0.092(5) 0.013(4) 0.016(3) -0.001(3)
C6 0.071(6) 0.046(6) 0.086(6) 0.014(5) 0.034(5) 0.016(5)
C7 0.089(14) 0.043(2) 0.095(10) 0.007(4) 0.055(9) -0.006(4)
C8 0.079(5) 0.048(6) 0.069(4) -0.003(6) 0.025(3) -0.006(6)
C9 0.052(4) 0.045(5) 0.060(5) -0.002(3) 0.024(4) -0.002(3)
Cl1 0.0737(8) 0.0566(6) 0.0578(7) -0.0052(5) 0.0308(6) -0.0105(6)
Cl2 0.0793(10) 0.0398(6) 0.1181(14) 0.0054(7) 0.0210(9) 0.0124(6)
Cl3 0.0616(9) 0.0673(9) 0.0970(13) 0.0120(9) 0.0425(9) 0.0012(7)
C10 0.035(2) 0.048(2) 0.042(3) 0.007(2) -0.001(2) -0.001(2)
C11 0.050(3) 0.040(3) 0.047(3) 0.003(2) 0.004(2) 0.001(2)
C12 0.045(4) 0.045(4) 0.043(3) 0.003(3) 0.007(2) 0.005(3)
C13 0.037(5) 0.037(3) 0.064(6) -0.002(3) 0.001(3) 0.010(3)
C14 0.028(5) 0.068(4) 0.071(4) -0.006(3) 0.011(4) 0.010(3)
C15 0.029(3) 0.051(3) 0.057(4) 0.009(3) -0.004(2) -0.003(3)
C16 0.063(3) 0.059(3) 0.059(3) 0.020(2) -0.011(2) -0.019(2)
Cl4 0.0790(11) 0.0784(11) 0.0898(14) -0.0127(10) 0.0170(10) 0.0296(8)
Cl5 0.0846(11) 0.0515(7) 0.0995(12) 0.0135(7) 0.0058(9) -0.0113(7)
Cl6 0.0730(9) 0.144(2) 0.0630(8) 0.0023(9) 0.0268(7) -0.0178(10)
C17 0.041(3) 0.045(2) 0.044(3) 0.005(2) -0.003(2) -0.007(2)
C18 0.026(3) 0.049(3) 0.046(3) 0.001(3) -0.001(2) 0.002(3)
C19 0.027(5) 0.051(3) 0.054(3) 0.003(2) 0.008(3) -0.005(2)
C20 0.039(4) 0.043(3) 0.044(3) 0.005(2) 0.000(3) -0.006(3)
C21 0.041(4) 0.050(4) 0.047(3) 0.004(3) 0.007(3) 0.002(3)
C22 0.046(3) 0.052(5) 0.043(3) 0.002(3) 0.006(2) -0.002(3)

loop_
_atom_site_label
_atom_site_type_symbol
_atom_site_fract_x
_atom_site_fract_y
_atom_site_fract_z
_atom_site_U_iso_or_equiv
_atom_site_thermal_displace_type
_atom_site_occupancy
_atom_site_calc_flag
_atom_site_refinement_flags
_atom_site_disorder_group
C1 C 0.6114(3) 0.3847(2) 0.9012(5) 0.0531(9) Uani 0.50 d P -1
H1A H 0.6040 0.3799 1.0040 0.064 Uiso 0.50 calc PR -1
H1B H 0.6854 0.3856 0.8994 0.064 Uiso 0.50 calc PR -1
C2 C 0.5568(4) 0.3179(3) 0.8083(5) 0.0432(10) Uani 0.50 d P -1
C3 C 0.4813(4) 0.3466(3) 0.7013(6) 0.0460(11) Uani 0.50 d P -1
C4 C 0.4826(4) 0.4350(4) 0.7123(7) 0.046(2) Uani 0.50 d P -1
C5 C 0.4233(5) 0.4915(5) 0.6227(10) 0.061(2) Uani 0.50 d P -1
H5 H 0.3706 0.4753 0.5423 0.073 Uiso 0.50 calc PR -1
C6 C 0.4427(7) 0.5718(5) 0.6528(13) 0.065(3) Uani 0.50 d PD -1
H6 H 0.4029 0.6115 0.5928 0.078 Uiso 0.50 calc PR -1
C7 C 0.5194(10) 0.5948(4) 0.7696(17) 0.071(5) Uani 0.50 d PD -1
H7 H 0.5350 0.6502 0.7865 0.085 Uiso 0.50 calc PR -1
C8 C 0.5742(8) 0.5373(4) 0.8628(10) 0.064(2) Uani 0.50 d PD -1
H8 H 0.6225 0.5533 0.9486 0.077 Uiso 0.50 calc PR -1
C9 C 0.5580(5) 0.4569(4) 0.8298(7) 0.0501(15) Uani 0.50 d P -1
Cl1 Cl 0.47163(11) 0.21867(8) 1.03486(14) 0.0602(3) Uani 0.50 d P -1
Cl2 Cl 0.66218(13) -0.03294(8) 0.8625(2) 0.0791(5) Uani 0.50 d P -1
Cl3 Cl 0.72224(13) 0.25980(11) 0.6569(2) 0.0714(5) Uani 0.50 d P -1
C10 C 0.5887(3) 0.2331(3) 0.8323(5) 0.0431(10) Uani 0.50 d PD -1
C11 C 0.5520(4) 0.1830(4) 0.9276(7) 0.0465(13) Uani 0.50 d PD -1
C12 C 0.5733(5) 0.1019(4) 0.9428(7) 0.0444(14) Uani 0.50 d PD -1
H12 H 0.5444 0.0694 1.0071 0.053 Uiso 0.50 calc PR -1
C13 C 0.6381(6) 0.0697(5) 0.8611(10) 0.048(2) Uani 0.50 d PD -1
C14 C 0.6840(8) 0.1182(6) 0.7747(18) 0.056(3) Uani 0.50 d PD -1
H14 H 0.7322 0.0963 0.7242 0.067 Uiso 0.50 calc PR -1
C15 C 0.6596(5) 0.1989(5) 0.7618(8) 0.048(2) Uani 0.50 d PD -1
C16 C 0.4042(4) 0.3065(3) 0.5817(6) 0.0639(12) Uani 0.50 d P -1
H16A H 0.4297 0.3093 0.4899 0.077 Uiso 0.50 calc PR -1
H16B H 0.3393 0.3374 0.5658 0.077 Uiso 0.50 calc PR -1
Cl4 Cl 0.2513(2) 0.27409(14) 0.7737(2) 0.0826(6) Uani 0.50 d P -1
Cl5 Cl 0.30022(14) -0.03794(9) 0.6970(2) 0.0807(5) Uani 0.50 d P -1
Cl6 Cl 0.49984(12) 0.16909(15) 0.4251(2) 0.0917(5) Uani 0.50 d P -1
C17 C 0.3806(4) 0.2199(3) 0.6090(5) 0.0451(11) Uani 0.50 d PD -1
C18 C 0.3123(4) 0.1989(5) 0.6968(7) 0.0416(14) Uani 0.50 d PD -1
C19 C 0.2893(8) 0.1206(5) 0.7299(15) 0.044(2) Uani 0.50 d PD -1
H19 H 0.2454 0.1096 0.7950 0.053 Uiso 0.50 calc PR -1
C20 C 0.3327(6) 0.0596(5) 0.6646(10) 0.043(2) Uani 0.50 d PD -1
C21 C 0.3977(5) 0.0768(5) 0.5729(8) 0.0463(15) Uani 0.50 d PD -1
H21 H 0.4265 0.0341 0.5275 0.056 Uiso 0.50 calc PR -1
C22 C 0.4217(5) 0.1553(4) 0.5461(7) 0.0475(13) Uani 0.50 d PD -1

loop_
_atom_type_symbol
_atom_type_description
_atom_type_scat_dispersion_real
_atom_type_scat_dispersion_imag
_atom_type_scat_source
C C 0.0033 0.0016 'International Tables Vol C Tables 4.2.6.8 and 6.1.1.4'
H H 0.0000 0.0000 'International Tables Vol C Tables 4.2.6.8 and 6.1.1.4'
Cl Cl 0.1484 0.1585 'International Tables Vol C Tables 4.2.6.8 and 6.1.1.4'

loop_
_geom_angle_atom_site_label_1
_geom_angle_atom_site_label_2
_geom_angle_atom_site_label_3
_geom_angle
C9 C1 C2 102.4(4)
C9 C1 H1A 111.3
C2 C1 H1A 111.3
C9 C1 H1B 111.3
C2 C1 H1B 111.3
H1A C1 H1B 109.2
C3 C2 C10 126.7(4)
C3 C2 C1 111.0(4)
C10 C2 C1 122.2(4)
C2 C3 C4 107.9(4)
C2 C3 C16 132.6(5)
C4 C3 C16 119.5(4)
C9 C4 C5 121.9(8)
C9 C4 C3 108.5(4)
C5 C4 C3 129.6(7)
C6 C5 C4 118.5(10)
C6 C5 H5 120.7
C4 C5 H5 120.7
C7 C6 C5 120.3(9)
C7 C6 H6 119.9
C5 C6 H6 119.9
C6 C7 C8 120.3(7)
C6 C7 H7 119.9
C8 C7 H7 119.9
C9 C8 C7 119.5(7)
C9 C8 H8 120.3
C7 C8 H8 120.3
C4 C9 C8 119.3(7)
C4 C9 C1 110.1(5)
C8 C9 C1 130.5(7)
C11 C10 C15 115.6(6)
C11 C10 C2 122.8(4)
C15 C10 C2 121.5(5)
C12 C11 C10 124.1(6)
C12 C11 Cl1 114.6(5)
C10 C11 Cl1 121.2(4)
C13 C12 C11 117.5(7)
C13 C12 H12 121.2
C11 C12 H12 121.2
C14 C13 C12 120.6(7)
C14 C13 Cl2 118.4(6)
C12 C13 Cl2 120.9(6)
C13 C14 C15 119.7(8)
C13 C14 H14 120.2
C15 C14 H14 120.2
C14 C15 C10 121.9(8)
C14 C15 Cl3 118.8(5)
C10 C15 Cl3 119.3(6)
C3 C16 C17 115.7(4)
C3 C16 H16A 108.4
C17 C16 H16A 108.4
C3 C16 H16B 108.4
C17 C16 H16B 108.4
H16A C16 H16B 107.4
C22 C17 C18 114.9(5)
C22 C17 C16 123.4(5)
C18 C17 C16 121.7(5)
C19 C18 C17 124.7(7)
C19 C18 Cl4 116.1(5)
C17 C18 Cl4 119.2(6)
C20 C19 C18 117.4(8)
C20 C19 H19 121.3
C18 C19 H19 121.3
C21 C20 C19 120.4(8)
C21 C20 Cl5 121.4(7)
C19 C20 Cl5 118.1(6)
C20 C21 C22 120.8(7)
C20 C21 H21 119.6
C22 C21 H21 119.6
C21 C22 C17 121.7(6)
C21 C22 Cl6 116.5(5)
C17 C22 Cl6 121.8(5)

loop_
_geom_bond_atom_site_label_1
_geom_bond_atom_site_label_2
_geom_bond_distance
C1 C9 1.480(7)
C1 C2 1.498(6)
C1 H1A 0.99
C1 H1B 0.99
C2 C3 1.344(7)
C2 C10 1.477(7)
C3 C4 1.474(8)
C3 C16 1.501(6)
C4 C9 1.367(9)
C4 C5 1.386(7)
C5 C6 1.378(9)
C5 H5 0.95
C6 C7 1.378(9)
C6 H6 0.95
C7 C8 1.389(8)
C7 H7 0.95
C8 C9 1.380(9)
C8 H8 0.95
Cl1 C11 1.724(7)
Cl2 C13 1.738(8)
Cl3 C15 1.744(9)
C10 C11 1.383(6)
C10 C15 1.386(6)
C11 C12 1.381(5)
C12 C13 1.379(5)
C12 H12 0.95
C13 C14 1.375(7)
C14 C15 1.382(7)
C14 H14 0.95
C16 C17 1.508(6)
C16 H16A 0.99
C16 H16B 0.99
Cl4 C18 1.731(9)
Cl5 C20 1.724(8)
Cl6 C22 1.711(6)
C17 C22 1.394(6)
C17 C18 1.397(6)
C18 C19 1.388(7)
C19 C20 1.375(7)
C19 H19 0.95
C20 C21 1.374(5)
C21 C22 1.381(6)
C21 H21 0.95

loop_
_geom_torsion_atom_site_label_1
_geom_torsion_atom_site_label_2
_geom_torsion_atom_site_label_3
_geom_torsion_atom_site_label_4
_geom_torsion
C9 C1 C2 C3 -1.4(5)
C9 C1 C2 C10 175.9(4)
C10 C2 C3 C4 -175.2(5)
C1 C2 C3 C4 1.9(5)
C10 C2 C3 C16 3.6(8)
C1 C2 C3 C16 -179.3(5)
C2 C3 C4 C9 -1.7(6)
C16 C3 C4 C9 179.3(5)
C2 C3 C4 C5 176.5(7)
C16 C3 C4 C5 -2.5(10)
C9 C4 C5 C6 0.9(12)
C3 C4 C5 C6 -177.1(7)
C4 C5 C6 C7 0.1(17)
C5 C6 C7 C8 -3.6(23)
C6 C7 C8 C9 6.1(22)
C5 C4 C9 C8 1.7(10)
C3 C4 C9 C8 -180.0(6)
C5 C4 C9 C1 -177.5(6)
C3 C4 C9 C1 0.8(6)
C7 C8 C9 C4 -5.1(13)
C7 C8 C9 C1 173.9(10)
C2 C1 C9 C4 0.3(5)
C2 C1 C9 C8 -178.8(7)
C3 C2 C10 C11 -94.8(6)
C1 C2 C10 C11 88.4(6)
C3 C2 C10 C15 86.5(6)
C1 C2 C10 C15 -90.3(6)
C15 C10 C11 C12 -7.2(8)
C2 C10 C11 C12 174.1(5)
C15 C10 C11 Cl1 174.6(4)
C2 C10 C11 Cl1 -4.1(8)
C10 C11 C12 C13 2.3(10)
Cl1 C11 C12 C13 -179.3(6)
C11 C12 C13 C14 3.7(13)
C11 C12 C13 Cl2 -175.3(6)
C12 C13 C14 C15 -4.4(18)
Cl2 C13 C14 C15 174.6(9)
C13 C14 C15 C10 -0.8(17)
C13 C14 C15 Cl3 177.7(9)
C11 C10 C15 C14 6.3(11)
C2 C10 C15 C14 -174.9(9)
C11 C10 C15 Cl3 -172.3(4)
C2 C10 C15 Cl3 6.5(7)
C2 C3 C16 C17 23.3(8)
C4 C3 C16 C17 -158.1(5)
C3 C16 C17 C22 -101.6(6)
C3 C16 C17 C18 80.7(6)
C22 C17 C18 C19 4.0(10)
C16 C17 C18 C19 -178.1(8)
C22 C17 C18 Cl4 -176.8(4)
C16 C17 C18 Cl4 1.1(7)
C17 C18 C19 C20 -3.8(15)
Cl4 C18 C19 C20 176.9(8)
C18 C19 C20 C21 1.3(16)
C18 C19 C20 Cl5 -176.8(8)
C19 C20 C21 C22 0.8(13)
Cl5 C20 C21 C22 178.9(6)
C20 C21 C22 C17 -0.6(11)
C20 C21 C22 Cl6 -177.8(6)
C18 C17 C22 C21 -1.6(9)
C16 C17 C22 C21 -179.5(6)
C18 C17 C22 Cl6 175.4(4)
C16 C17 C22 Cl6 -2.5(8)
